data_7238398
loop_
_publ_author_name
'Mobin, Shaikh M.'
'Srivastava, Ashwini K.'
'Mathur, Pradeep'
'Lahiri, Goutam Kumar'

_publ_section_title
;
 Varying structural motifs in oxyanions (NO3&#x2212;, CO32&#x2212;) and
 phenoxyacetate (PhOAc&#x2212;) bridged coordination polymers derived from
 alkoxo-bridged dicopper building blocks with {Cu2O2} core
;
_journal_issue 5
_journal_name_full 'RSC Advances'
_journal_page_first 893
_journal_paper_doi 10.1039/c1ra00155h
_journal_volume 1
_journal_year 2011
_chemical_formula_sum 'C15 H15 Cu N O4'
_chemical_formula_weight 336.82
_space_group_IT_number 14
_space_group_name_Hall '-P 2yn'
_space_group_name_H-M_alt 'P 1 21/n 1'
_symmetry_cell_setting monoclinic
_symmetry_space_group_name_H-M 'P 1 21/n 1'
_atom_sites_solution_hydrogens geom
_atom_sites_solution_primary direct
_atom_sites_solution_secondary difmap
_audit_creation_method SHELXL-97
_cell_angle_alpha 90.000(5)
_cell_angle_beta 93.631(5)
_cell_angle_gamma 90.000(5)
_cell_formula_units_Z 4
_cell_length_a 4.794(5)
_cell_length_b 24.697(5)
_cell_length_c 11.500(5)
_cell_measurement_reflns_used 6296
_cell_measurement_temperature 150(2)
_cell_measurement_theta_max 32.5863
_cell_measurement_theta_min 3.2963
_cell_volume 1358.8(16)
_computing_cell_refinement 'CrysAlis RED, Oxford Diffraction Ltd.,'
_computing_data_collection 'CrysAlis CCD, Oxford Diffraction Ltd.,'
_computing_data_reduction 'CrysAlis RED, Oxford Diffraction Ltd.,'
_computing_molecular_graphics Ortep3
_computing_publication_material Shelx97
_computing_structure_refinement 'SHELXL-97 (Sheldrick, 1997)'
_computing_structure_solution 'SHELXS-97 (Sheldrick, 1997)'
_diffrn_ambient_temperature 150(2)
_diffrn_detector_area_resol_mean 15.9948
_diffrn_measured_fraction_theta_full 0.997
_diffrn_measured_fraction_theta_max 0.997
_diffrn_measurement_device_type 'OXFORD DIFFRACTION XCALIBUR-S'
_diffrn_measurement_method \w/q-scan
_diffrn_radiation_monochromator graphite
_diffrn_radiation_source 'Enhance (Mo) X-ray Source'
_diffrn_radiation_type MoK\a
_diffrn_radiation_wavelength 0.71073
_diffrn_reflns_av_R_equivalents 0.0000
_diffrn_reflns_av_sigmaI/netI 0.0539
_diffrn_reflns_limit_h_max 5
_diffrn_reflns_limit_h_min -5
_diffrn_reflns_limit_k_max 29
_diffrn_reflns_limit_k_min -29
_diffrn_reflns_limit_l_max 13
_diffrn_reflns_limit_l_min -13
_diffrn_reflns_number 4222
_diffrn_reflns_theta_full 25.00
_diffrn_reflns_theta_max 25.00
_diffrn_reflns_theta_min 3.30
_exptl_absorpt_coefficient_mu 1.622
_exptl_absorpt_correction_T_max 0.8047
_exptl_absorpt_correction_T_min 0.7066
_exptl_absorpt_correction_type multi-scan
_exptl_absorpt_process_details
;
CrysAlis RED, Oxford Diffraction Ltd.,
Version 1.171.31.7 (release 18-10-2006 CrysAlis171 .NET)
(compiled Oct 18 2006,16:28:17)
Empirical absorption correction using spherical harmonics,
implemented in SCALE3 ABSPACK scaling algorithm.
;
_exptl_crystal_colour blue
_exptl_crystal_density_diffrn 1.646
_exptl_crystal_density_method 'not measured'
_exptl_crystal_description block
_exptl_crystal_F_000 692
_exptl_crystal_size_max 0.23
_exptl_crystal_size_mid 0.17
_exptl_crystal_size_min 0.14
_refine_diff_density_max 0.425
_refine_diff_density_min -0.711
_refine_diff_density_rms 0.097
_refine_ls_extinction_method none
_refine_ls_goodness_of_fit_ref 1.098
_refine_ls_hydrogen_treatment riding
_refine_ls_matrix_type full
_refine_ls_number_parameters 196
_refine_ls_number_reflns 4222
_refine_ls_number_restraints 0
_refine_ls_restrained_S_all 1.098
_refine_ls_R_factor_all 0.0601
_refine_ls_R_factor_gt 0.0450
_refine_ls_shift/su_max 0.022
_refine_ls_shift/su_mean 0.001
_refine_ls_structure_factor_coef Fsqd
_refine_ls_weighting_details 'calc w=1/[\s^2^(Fo^2^)+(0.0333P)^2^+2.9101P] where P=(Fo^2^+2Fc^2^)/3'
_refine_ls_weighting_scheme calc
_refine_ls_wR_factor_gt 0.1118
_refine_ls_wR_factor_ref 0.1192
_reflns_number_gt 3460
_reflns_number_total 4222
_reflns_threshold_expression >2sigma(I)
_cod_data_source_file c1ra00155h.txt
_cod_data_source_block 2
_cod_depositor_comments
;
The following automatic conversions were performed:

data item '_symmetry_cell_setting' value 'Monoclinic' was changed to
'monoclinic' in accordance with the
/home/saulius/struct/COD-crude-data/automatic-downloads/DataCite-retrospective/RSC/depositions/lib/dictionaries/cif_core.dic
dictionary named 'cif_core.dic' version 2.4.2 last updated on
2011-04-26.

Automatic conversion script
Id: cif_fix_values 6909 2019-04-08 15:41:33Z antanas 
;
_cod_original_sg_symbol_H-M 'P 21/n'
_cod_database_code 7238398

loop_
_symmetry_equiv_pos_as_xyz
'x, y, z'
'-x+1/2, y+1/2, -z+1/2'
'-x, -y, -z'
'x-1/2, -y-1/2, z-1/2'

loop_
_atom_site_label
_atom_site_type_symbol
_atom_site_fract_x
_atom_site_fract_y
_atom_site_fract_z
_atom_site_U_iso_or_equiv
_atom_site_adp_type
_atom_site_occupancy
_atom_site_symmetry_multiplicity
_atom_site_calc_flag
_atom_site_refinement_flags
Cu1 Cu 0.00185(10) -0.01434(2) 0.62705(4) 0.01238(15) Uani 1 1 d .
O1 O 0.0242(6) 0.04784(11) 0.5249(2) 0.0149(6) Uani 1 1 d .
O2 O -0.1166(5) -0.07890(11) 0.7147(2) 0.0134(6) Uani 1 1 d .
O3 O 0.4641(6) -0.04247(11) 0.6721(2) 0.0170(6) Uani 1 1 d .
O4 O 0.6647(6) -0.16789(11) 0.8161(2) 0.0168(6) Uani 1 1 d .
N1 N 0.0100(7) 0.03438(13) 0.7658(3) 0.0131(7) Uani 1 1 d .
C1 C 0.1680(9) 0.02229(18) 0.8626(3) 0.0228(10) Uani 1 1 d .
H1 H 0.2758 -0.0100 0.8642 0.027 Uiso 1 1 calc R
C2 C 0.1800(10) 0.0549(2) 0.9598(4) 0.0273(11) Uani 1 1 d .
H2 H 0.2953 0.0454 1.0269 0.033 Uiso 1 1 calc R
C3 C 0.0231(10) 0.10142(19) 0.9584(4) 0.0256(10) Uani 1 1 d .
H3 H 0.0245 0.1242 1.0250 0.031 Uiso 1 1 calc R
C4 C -0.1362(10) 0.11432(18) 0.8587(4) 0.0237(10) Uani 1 1 d .
H4 H -0.2442 0.1466 0.8555 0.028 Uiso 1 1 calc R
C5 C -0.1397(8) 0.08016(17) 0.7624(3) 0.0161(9) Uani 1 1 d .
C6 C -0.2962(9) 0.09365(18) 0.6493(3) 0.0203(9) Uani 1 1 d .
H6A H -0.3967 0.1284 0.6570 0.024 Uiso 1 1 calc R
H6B H -0.4362 0.0651 0.6297 0.024 Uiso 1 1 calc R
C7 C -0.0939(9) 0.09826(17) 0.5506(3) 0.0179(9) Uani 1 1 d .
H7A H -0.1961 0.1127 0.4798 0.021 Uiso 1 1 calc R
H7B H 0.0573 0.1241 0.5742 0.021 Uiso 1 1 calc R
C8 C 0.6189(8) -0.07954(16) 0.7124(3) 0.0126(8) Uani 1 1 d .
C9 C 0.4782(8) -0.12886(16) 0.7636(4) 0.0166(9) Uani 1 1 d .
H9A H 0.3518 -0.1162 0.8228 0.020 Uiso 1 1 calc R
H9B H 0.3616 -0.1468 0.7007 0.020 Uiso 1 1 calc R
C10 C 0.8115(8) -0.20057(16) 0.7451(3) 0.0138(8) Uani 1 1 d .
C11 C 0.9896(9) -0.23764(17) 0.8026(4) 0.0204(9) Uani 1 1 d .
H11 H 0.9991 -0.2396 0.8853 0.024 Uiso 1 1 calc R
C12 C 1.1519(9) -0.27150(18) 0.7406(4) 0.0238(10) Uani 1 1 d .
H12 H 1.2735 -0.2966 0.7807 0.029 Uiso 1 1 calc R
C13 C 1.1401(9) -0.26947(18) 0.6197(4) 0.0199(9) Uani 1 1 d .
H13 H 1.2537 -0.2927 0.5769 0.024 Uiso 1 1 calc R
C14 C 0.9608(9) -0.23313(17) 0.5632(3) 0.0202(10) Uani 1 1 d .
H14 H 0.9492 -0.2317 0.4805 0.024 Uiso 1 1 calc R
C15 C 0.7982(8) -0.19887(17) 0.6244(3) 0.0168(9) Uani 1 1 d .
H15 H 0.6763 -0.1740 0.5839 0.020 Uiso 1 1 calc R

loop_
_atom_site_aniso_label
_atom_site_aniso_U_11
_atom_site_aniso_U_22
_atom_site_aniso_U_33
_atom_site_aniso_U_23
_atom_site_aniso_U_13
_atom_site_aniso_U_12
Cu1 0.0142(3) 0.0107(3) 0.0123(2) 0.0003(2) 0.00104(17) 0.0002(3)
O1 0.0196(15) 0.0114(16) 0.0139(14) 0.0001(11) 0.0019(12) 0.0004(12)
O2 0.0087(14) 0.0135(15) 0.0178(14) 0.0022(11) 0.0004(11) 0.0009(12)
O3 0.0106(14) 0.0126(15) 0.0274(15) 0.0041(12) -0.0014(12) 0.0032(12)
O4 0.0177(15) 0.0157(16) 0.0169(14) 0.0029(11) -0.0009(12) -0.0003(13)
N1 0.0121(17) 0.0142(18) 0.0132(16) 0.0009(13) 0.0016(13) -0.0026(14)
C1 0.027(2) 0.023(3) 0.018(2) 0.0025(18) -0.0028(17) 0.002(2)
C2 0.033(3) 0.032(3) 0.016(2) 0.0015(19) -0.002(2) -0.006(2)
C3 0.034(3) 0.028(3) 0.015(2) -0.0056(19) 0.0051(19) -0.013(2)
C4 0.032(3) 0.016(2) 0.025(2) -0.0055(18) 0.010(2) -0.001(2)
C5 0.014(2) 0.017(2) 0.018(2) -0.0014(17) 0.0032(16) -0.0024(18)
C6 0.021(2) 0.016(2) 0.023(2) -0.0035(17) -0.0015(18) 0.0074(19)
C7 0.022(2) 0.013(2) 0.019(2) -0.0012(16) -0.0019(17) 0.0020(18)
C8 0.011(2) 0.017(2) 0.0103(18) -0.0029(16) 0.0015(15) -0.0017(17)
C9 0.013(2) 0.015(2) 0.023(2) 0.0036(17) 0.0013(16) 0.0016(17)
C10 0.0107(19) 0.011(2) 0.020(2) 0.0007(16) 0.0005(16) -0.0071(17)
C11 0.022(2) 0.019(2) 0.021(2) 0.0030(17) -0.0004(18) -0.0045(19)
C12 0.022(2) 0.018(2) 0.031(2) 0.0050(19) 0.0002(19) 0.003(2)
C13 0.016(2) 0.018(2) 0.026(2) -0.0036(17) 0.0040(18) -0.0026(19)
C14 0.026(2) 0.020(2) 0.015(2) -0.0025(17) -0.0003(18) -0.0043(19)
C15 0.016(2) 0.016(2) 0.018(2) 0.0014(17) -0.0008(17) -0.0019(18)

loop_
_atom_type_symbol
_atom_type_description
_atom_type_scat_dispersion_real
_atom_type_scat_dispersion_imag
_atom_type_scat_source
C C 0.0033 0.0016 'International Tables Vol C Tables 4.2.6.8 and 6.1.1.4'
H H 0.0000 0.0000 'International Tables Vol C Tables 4.2.6.8 and 6.1.1.4'
N N 0.0061 0.0033 'International Tables Vol C Tables 4.2.6.8 and 6.1.1.4'
O O 0.0106 0.0060 'International Tables Vol C Tables 4.2.6.8 and 6.1.1.4'
Cu Cu 0.3201 1.2651 'International Tables Vol C Tables 4.2.6.8 and 6.1.1.4'

loop_
_geom_angle_atom_site_label_1
_geom_angle_atom_site_label_2
_geom_angle_atom_site_label_3
_geom_angle
_geom_angle_site_symmetry_1
_geom_angle_site_symmetry_3
O1 Cu1 O1 78.12(13) 3_556 .
O1 Cu1 O2 96.37(11) 3_556 .
O1 Cu1 O2 165.93(11) . .
O1 Cu1 N1 168.11(12) 3_556 .
O1 Cu1 N1 90.45(13) . .
O2 Cu1 N1 94.01(12) . .
O1 Cu1 O3 94.52(11) 3_556 .
O1 Cu1 O3 106.27(11) . .
O2 Cu1 O3 86.95(11) . .
N1 Cu1 O3 91.81(12) . .
O1 Cu1 Cu1 39.18(8) 3_556 3_556
O1 Cu1 Cu1 38.94(8) . 3_556
O2 Cu1 Cu1 134.22(8) . 3_556
N1 Cu1 Cu1 129.31(10) . 3_556
O3 Cu1 Cu1 103.38(7) . 3_556
C7 O1 Cu1 124.5(2) . 3_556
C7 O1 Cu1 122.3(2) . .
Cu1 O1 Cu1 101.88(13) 3_556 .
C8 O2 Cu1 108.5(3) 1_455 .
C8 O3 Cu1 146.0(3) . .
C10 O4 C9 118.5(3) . .
C5 N1 C1 119.2(3) . .
C5 N1 Cu1 120.1(3) . .
C1 N1 Cu1 120.7(3) . .
N1 C1 C2 122.4(4) . .
N1 C1 H1 118.8 . .
C2 C1 H1 118.8 . .
C3 C2 C1 119.1(4) . .
C3 C2 H2 120.4 . .
C1 C2 H2 120.4 . .
C2 C3 C4 118.6(4) . .
C2 C3 H3 120.7 . .
C4 C3 H3 120.7 . .
C3 C4 C5 120.1(4) . .
C3 C4 H4 119.9 . .
C5 C4 H4 119.9 . .
N1 C5 C4 120.6(4) . .
N1 C5 C6 116.9(3) . .
C4 C5 C6 122.5(4) . .
C5 C6 C7 110.6(3) . .
C5 C6 H6A 109.5 . .
C7 C6 H6A 109.5 . .
C5 C6 H6B 109.5 . .
C7 C6 H6B 109.5 . .
H6A C6 H6B 108.1 . .
O1 C7 C6 111.7(3) . .
O1 C7 H7A 109.3 . .
C6 C7 H7A 109.3 . .
O1 C7 H7B 109.3 . .
C6 C7 H7B 109.3 . .
H7A C7 H7B 107.9 . .
O3 C8 O2 124.7(4) . 1_655
O3 C8 C9 117.5(3) . .
O2 C8 C9 117.9(3) 1_655 .
O4 C9 C8 115.0(3) . .
O4 C9 H9A 108.5 . .
C8 C9 H9A 108.5 . .
O4 C9 H9B 108.5 . .
C8 C9 H9B 108.5 . .
H9A C9 H9B 107.5 . .
O4 C10 C15 125.8(4) . .
O4 C10 C11 115.3(3) . .
C15 C10 C11 118.9(4) . .
C12 C11 C10 120.3(4) . .
C12 C11 H11 119.8 . .
C10 C11 H11 119.8 . .
C11 C12 C13 120.7(4) . .
C11 C12 H12 119.7 . .
C13 C12 H12 119.7 . .
C14 C13 C12 118.7(4) . .
C14 C13 H13 120.6 . .
C12 C13 H13 120.6 . .
C15 C14 C13 121.1(4) . .
C15 C14 H14 119.4 . .
C13 C14 H14 119.4 . .
C14 C15 C10 120.2(4) . .
C14 C15 H15 119.9 . .
C10 C15 H15 119.9 . .

loop_
_geom_bond_atom_site_label_1
_geom_bond_atom_site_label_2
_geom_bond_distance
_geom_bond_site_symmetry_2
Cu1 O1 1.930(3) 3_556
Cu1 O1 1.940(3) .
Cu1 O2 1.988(3) .
Cu1 N1 1.997(3) .
Cu1 O3 2.349(3) .
Cu1 Cu1 3.0057(15) 3_556
O1 C7 1.407(5) .
O1 Cu1 1.930(3) 3_556
O2 C8 1.267(5) 1_455
O3 C8 1.249(5) .
O4 C10 1.373(5) .
O4 C9 1.423(5) .
N1 C5 1.338(5) .
N1 C1 1.339(5) .
C1 C2 1.377(6) .
C1 H1 0.9500 .
C2 C3 1.372(7) .
C2 H2 0.9500 .
C3 C4 1.375(6) .
C3 H3 0.9500 .
C4 C5 1.392(6) .
C4 H4 0.9500 .
C5 C6 1.497(5) .
C6 C7 1.542(6) .
C6 H6A 0.9900 .
C6 H6B 0.9900 .
C7 H7A 0.9900 .
C7 H7B 0.9900 .
C8 O2 1.267(5) 1_655
C8 C9 1.528(6) .
C9 H9A 0.9900 .
C9 H9B 0.9900 .
C10 C15 1.386(5) .
C10 C11 1.390(6) .
C11 C12 1.373(6) .
C11 H11 0.9500 .
C12 C13 1.388(6) .
C12 H12 0.9500 .
C13 C14 1.377(6) .
C13 H13 0.9500 .
C14 C15 1.374(6) .
C14 H14 0.9500 .
C15 H15 0.9500 .

loop_
_geom_torsion_atom_site_label_1
_geom_torsion_atom_site_label_2
_geom_torsion_atom_site_label_3
_geom_torsion_atom_site_label_4
_geom_torsion
_geom_torsion_site_symmetry_1
_geom_torsion_site_symmetry_4
O1 Cu1 O1 C7 144.8(3) 3_556 .
O2 Cu1 O1 C7 76.7(5) . .
N1 Cu1 O1 C7 -31.9(3) . .
O3 Cu1 O1 C7 -123.9(3) . .
Cu1 Cu1 O1 C7 144.8(3) 3_556 .
O1 Cu1 O1 Cu1 0.0 3_556 3_556
O2 Cu1 O1 Cu1 -68.1(5) . 3_556
N1 Cu1 O1 Cu1 -176.69(13) . 3_556
O3 Cu1 O1 Cu1 91.29(13) . 3_556
O1 Cu1 O2 C8 -86.0(3) 3_556 1_455
O1 Cu1 O2 C8 -20.0(6) . 1_455
N1 Cu1 O2 C8 88.2(3) . 1_455
O3 Cu1 O2 C8 179.8(2) . 1_455
Cu1 Cu1 O2 C8 -74.4(3) 3_556 1_455
O1 Cu1 O3 C8 -85.8(5) 3_556 .
O1 Cu1 O3 C8 -164.8(4) . .
O2 Cu1 O3 C8 10.3(5) . .
N1 Cu1 O3 C8 104.3(5) . .
Cu1 Cu1 O3 C8 -124.5(4) 3_556 .
O1 Cu1 N1 C5 26.4(8) 3_556 .
O1 Cu1 N1 C5 42.2(3) . .
O2 Cu1 N1 C5 -124.4(3) . .
O3 Cu1 N1 C5 148.5(3) . .
Cu1 Cu1 N1 C5 39.6(3) 3_556 .
O1 Cu1 N1 C1 -152.6(5) 3_556 .
O1 Cu1 N1 C1 -136.7(3) . .
O2 Cu1 N1 C1 56.7(3) . .
O3 Cu1 N1 C1 -30.4(3) . .
Cu1 Cu1 N1 C1 -139.4(3) 3_556 .
C5 N1 C1 C2 0.8(6) . .
Cu1 N1 C1 C2 179.7(3) . .
N1 C1 C2 C3 0.5(7) . .
C1 C2 C3 C4 -1.4(7) . .
C2 C3 C4 C5 1.0(7) . .
C1 N1 C5 C4 -1.3(6) . .
Cu1 N1 C5 C4 179.8(3) . .
C1 N1 C5 C6 175.7(4) . .
Cu1 N1 C5 C6 -3.2(5) . .
C3 C4 C5 N1 0.4(6) . .
C3 C4 C5 C6 -176.4(4) . .
N1 C5 C6 C7 -58.5(5) . .
C4 C5 C6 C7 118.4(4) . .
Cu1 O1 C7 C6 123.0(3) 3_556 .
Cu1 O1 C7 C6 -13.9(4) . .
C5 C6 C7 O1 67.7(4) . .
Cu1 O3 C8 O2 175.2(3) . 1_655
Cu1 O3 C8 C9 -5.4(6) . .
C10 O4 C9 C8 -74.1(4) . .
O3 C8 C9 O4 -175.5(3) . .
O2 C8 C9 O4 4.0(5) 1_655 .
C9 O4 C10 C15 0.8(5) . .
C9 O4 C10 C11 179.9(3) . .
O4 C10 C11 C12 -178.4(4) . .
C15 C10 C11 C12 0.8(6) . .
C10 C11 C12 C13 -0.3(6) . .
C11 C12 C13 C14 -0.5(7) . .
C12 C13 C14 C15 0.8(6) . .
C13 C14 C15 C10 -0.3(6) . .
O4 C10 C15 C14 178.6(4) . .
C11 C10 C15 C14 -0.5(6) . .
